data_1550408
loop_
_publ_author_name
'Bakewell, Clare'
'White, Andrew J. P.'
'Crimmin, Mark Richard'

_publ_section_title
;
 Reversible Alkene Binding and Allylic C--H Activation with an
 Aluminium(I) Complex
;
_journal_name_full 'Chemical Science'
_journal_paper_doi 10.1039/C8SC04865G
_journal_year 2019
_chemical_formula_moiety 'C62 H90 Al2 N4'
_chemical_formula_sum 'C62 H90 Al2 N4'
_chemical_formula_weight 945.33
_space_group_crystal_system monoclinic
_space_group_IT_number 15
_space_group_name_Hall '-C 2yc'
_space_group_name_H-M_alt 'C 1 2/c 1'
_symmetry_space_group_name_Hall '-C 2yc'
_symmetry_space_group_name_H-M 'C 1 2/c 1'
_atom_sites_solution_hydrogens geom
_audit_creation_method SHELXL-2017/1
_audit_update_record
;
2018-09-27 deposited with the CCDC.
2019-01-07 downloaded from the CCDC.
;
_cell_angle_alpha 90
_cell_angle_beta 96.6729(11)
_cell_angle_gamma 90
_cell_formula_units_Z 4
_cell_length_a 24.6053(3)
_cell_length_b 15.38681(19)
_cell_length_c 14.82658(16)
_cell_measurement_reflns_used 5220
_cell_measurement_temperature 173(2)
_cell_measurement_theta_max 73.6660
_cell_measurement_theta_min 4.3720
_cell_volume 5575.27(11)
_computing_cell_refinement 'CrysAlisPro, Rigaku OD'
_computing_data_collection 'CrysAlisPro, Rigaku OD'
_computing_data_reduction 'CrysAlisPro, Rigaku OD'
_computing_molecular_graphics 'Bruker SHELXTL'
_computing_publication_material 'CIFTAB-2014 (Sheldrick, 2017)'
_computing_structure_refinement 'SHELXL-2017/1 (Sheldrick, 2017)'
_computing_structure_solution 'SHELXS-2014 (Sheldrick, 2017)'
_diffrn_ambient_temperature 173(2)
_diffrn_detector_area_resol_mean 10.4115
_diffrn_measured_fraction_theta_full 0.985
_diffrn_measured_fraction_theta_max 0.948
_diffrn_measurement_device_type 'Agilent Xcalibur PX Ultra A'
_diffrn_measurement_method 'omega scans'
_diffrn_radiation_type CuK\a
_diffrn_radiation_wavelength 1.54184
_diffrn_reflns_av_R_equivalents 0.0208
_diffrn_reflns_av_unetI/netI 0.0309
_diffrn_reflns_Laue_measured_fraction_full 0.985
_diffrn_reflns_Laue_measured_fraction_max 0.948
_diffrn_reflns_limit_h_max 28
_diffrn_reflns_limit_h_min -29
_diffrn_reflns_limit_k_max 18
_diffrn_reflns_limit_k_min -12
_diffrn_reflns_limit_l_max 14
_diffrn_reflns_limit_l_min -18
_diffrn_reflns_number 8814
_diffrn_reflns_point_group_measured_fraction_full 0.985
_diffrn_reflns_point_group_measured_fraction_max 0.948
_diffrn_reflns_theta_full 67.684
_diffrn_reflns_theta_max 73.825
_diffrn_reflns_theta_min 3.394
_diffrn_source 'Enhance Ultra (Cu) X-ray Source'
_exptl_absorpt_coefficient_mu 0.772
_exptl_absorpt_correction_T_max 0.935
_exptl_absorpt_correction_T_min 0.905
_exptl_absorpt_correction_type analytical
_exptl_absorpt_process_details
; 
CrysAlisPro 1.171.38.46 (Rigaku Oxford Diffraction, 2015) 
Analytical numeric absorption correction using a multifaceted crystal 
model based on expressions derived by R.C. Clark & J.S. Reid. 
(Clark, R. C. & Reid, J. S. (1995). Acta Cryst. A51, 887-897) 
Empirical absorption correction using spherical harmonics, 
implemented in SCALE3 ABSPACK scaling algorithm. 
;
_exptl_crystal_colour Yellow
_exptl_crystal_density_diffrn 1.126
_exptl_crystal_description blocks
_exptl_crystal_F_000 2064
_exptl_crystal_size_max 0.180
_exptl_crystal_size_mid 0.155
_exptl_crystal_size_min 0.100
_refine_diff_density_max 0.285
_refine_diff_density_min -0.295
_refine_diff_density_rms 0.043
_refine_ls_extinction_method none
_refine_ls_goodness_of_fit_ref 1.058
_refine_ls_hydrogen_treatment constr
_refine_ls_matrix_type full
_refine_ls_number_parameters 317
_refine_ls_number_reflns 5366
_refine_ls_number_restraints 0
_refine_ls_restrained_S_all 1.058
_refine_ls_R_factor_all 0.0472
_refine_ls_R_factor_gt 0.0401
_refine_ls_shift/su_max 0.001
_refine_ls_shift/su_mean 0.000
_refine_ls_structure_factor_coef Fsqd
_refine_ls_weighting_details 'w=1/[\s^2^(Fo^2^)+(0.0576P)^2^+2.7085P] where P=(Fo^2^+2Fc^2^)/3'
_refine_ls_weighting_scheme calc
_refine_ls_wR_factor_gt 0.1058
_refine_ls_wR_factor_ref 0.1122
_reflns_Friedel_coverage 0.000
_reflns_number_gt 4618
_reflns_number_total 5366
_reflns_threshold_expression 'I > 2\s(I)'
_cod_data_source_file c8sc04865g2.cif
_cod_data_source_block 3
_cod_database_code 1550408
_shelx_shelxl_version_number 2017/1
_shelx_space_group_comment
; 
The symmetry employed for this shelxl refinement is uniquely defined 
by the following loop, which should always be used as a source of 
symmetry information in preference to the above space-group names. 
They are only intended as comments. 
;

loop_
_space_group_symop_operation_xyz
'x, y, z'
'-x, y, -z+1/2'
'x+1/2, y+1/2, z'
'-x+1/2, y+1/2, -z+1/2'
'-x, -y, -z'
'x, -y, z-1/2'
'-x+1/2, -y+1/2, -z'
'x+1/2, -y+1/2, z-1/2'

loop_
_atom_site_label
_atom_site_type_symbol
_atom_site_fract_x
_atom_site_fract_y
_atom_site_fract_z
_atom_site_U_iso_or_equiv
_atom_site_adp_type
_atom_site_occupancy
_atom_site_site_symmetry_order
_atom_site_calc_flag
_atom_site_refinement_flags_posn
_atom_site_refinement_flags_adp
Al1 Al 0.17948(2) 0.76468(2) 0.45229(2) 0.01669(11) Uani 1 1 d . .
N1 N 0.11380(4) 0.83363(7) 0.46532(7) 0.0191(2) Uani 1 1 d . .
C1 C 0.07649(5) 0.84990(9) 0.39484(9) 0.0218(3) Uani 1 1 d . .
C2 C 0.07598(6) 0.80849(10) 0.31066(9) 0.0249(3) Uani 1 1 d . .
H2A H 0.053635 0.834252 0.261252 0.030 Uiso 1 1 calc R U
C3 C 0.10459(6) 0.73352(9) 0.29082(9) 0.0225(3) Uani 1 1 d . .
N3 N 0.14678(4) 0.70147(7) 0.34510(7) 0.0199(2) Uani 1 1 d . .
C4 C 0.02958(6) 0.91203(10) 0.40355(10) 0.0286(3) Uani 1 1 d . .
H4A H 0.044191 0.969651 0.420979 0.043 Uiso 1 1 calc R U
H4B H 0.007724 0.890597 0.450094 0.043 Uiso 1 1 calc R U
H4C H 0.006492 0.916021 0.345214 0.043 Uiso 1 1 calc R U
C5 C 0.08169(7) 0.68702(12) 0.20430(10) 0.0337(4) Uani 1 1 d . .
H5A H 0.046297 0.660929 0.212720 0.051 Uiso 1 1 calc R U
H5B H 0.107172 0.641363 0.190260 0.051 Uiso 1 1 calc R U
H5C H 0.076822 0.728773 0.154096 0.051 Uiso 1 1 calc R U
C6 C 0.10466(5) 0.87167(9) 0.55173(9) 0.0219(3) Uani 1 1 d . .
C7 C 0.07765(6) 0.82107(10) 0.61235(10) 0.0264(3) Uani 1 1 d . .
C8 C 0.06774(7) 0.85880(12) 0.69447(11) 0.0354(4) Uani 1 1 d . .
H8A H 0.049440 0.825970 0.736050 0.042 Uiso 1 1 calc R U
C9 C 0.08398(8) 0.94297(12) 0.71667(11) 0.0388(4) Uani 1 1 d . .
H9A H 0.076827 0.967416 0.772931 0.047 Uiso 1 1 calc R U
C10 C 0.11057(7) 0.99123(11) 0.65690(11) 0.0341(4) Uani 1 1 d . .
H10A H 0.121933 1.048743 0.672937 0.041 Uiso 1 1 calc R U
C11 C 0.12120(6) 0.95739(10) 0.57312(10) 0.0258(3) Uani 1 1 d . .
C12 C 0.05846(6) 0.72925(11) 0.58967(11) 0.0311(3) Uani 1 1 d . .
H12A H 0.079549 0.707272 0.540627 0.037 Uiso 1 1 calc R U
C13 C 0.06914(8) 0.66734(13) 0.67039(14) 0.0436(4) Uani 1 1 d . .
H13A H 0.061081 0.607629 0.650066 0.065 Uiso 1 1 calc R U
H13B H 0.045603 0.683134 0.716792 0.065 Uiso 1 1 calc R U
H13C H 0.107588 0.671561 0.696074 0.065 Uiso 1 1 calc R U
C14 C -0.00234(8) 0.72706(14) 0.55298(16) 0.0526(5) Uani 1 1 d . .
H14A H -0.008528 0.763040 0.498205 0.079 Uiso 1 1 calc R U
H14B H -0.024049 0.749694 0.599153 0.079 Uiso 1 1 calc R U
H14C H -0.013331 0.667061 0.538099 0.079 Uiso 1 1 calc R U
C15 C 0.14940(6) 1.01542(10) 0.51004(10) 0.0277(3) Uani 1 1 d . .
H15A H 0.153270 0.982322 0.453093 0.033 Uiso 1 1 calc R U
C16 C 0.11616(8) 1.09852(11) 0.48460(13) 0.0391(4) Uani 1 1 d . .
H16A H 0.112737 1.132478 0.539577 0.059 Uiso 1 1 calc R U
H16B H 0.079661 1.082639 0.455720 0.059 Uiso 1 1 calc R U
H16C H 0.134956 1.133308 0.442331 0.059 Uiso 1 1 calc R U
C17 C 0.20666(7) 1.04102(12) 0.55389(13) 0.0390(4) Uani 1 1 d . .
H17A H 0.227383 0.988522 0.573159 0.059 Uiso 1 1 calc R U
H17B H 0.203450 1.078043 0.606794 0.059 Uiso 1 1 calc R U
H17C H 0.225741 1.072866 0.509745 0.059 Uiso 1 1 calc R U
C18 C 0.16747(5) 0.61742(9) 0.32030(9) 0.0217(3) Uani 1 1 d . .
C19 C 0.20620(6) 0.61269(10) 0.25760(9) 0.0248(3) Uani 1 1 d . .
C20 C 0.21994(6) 0.53042(10) 0.22754(10) 0.0294(3) Uani 1 1 d . .
H20A H 0.245400 0.525782 0.184264 0.035 Uiso 1 1 calc R U
C21 C 0.19752(7) 0.45573(10) 0.25901(11) 0.0324(3) Uani 1 1 d . .
H21A H 0.206719 0.400611 0.236203 0.039 Uiso 1 1 calc R U
C22 C 0.16159(6) 0.46143(10) 0.32394(10) 0.0299(3) Uani 1 1 d . .
H22A H 0.147381 0.409721 0.347227 0.036 Uiso 1 1 calc R U
C23 C 0.14585(6) 0.54188(10) 0.35581(9) 0.0247(3) Uani 1 1 d . .
C24 C 0.23311(6) 0.69250(10) 0.22093(11) 0.0300(3) Uani 1 1 d . .
H24A H 0.226568 0.743155 0.260517 0.036 Uiso 1 1 calc R U
C25 C 0.20971(9) 0.71462(14) 0.12347(14) 0.0502(5) Uani 1 1 d . .
H25A H 0.172046 0.735534 0.122867 0.075 Uiso 1 1 calc R U
H25B H 0.209993 0.662520 0.085505 0.075 Uiso 1 1 calc R U
H25C H 0.232089 0.759965 0.099625 0.075 Uiso 1 1 calc R U
C26 C 0.29480(7) 0.67987(12) 0.22348(12) 0.0365(4) Uani 1 1 d . .
H26A H 0.302181 0.635801 0.178764 0.055 Uiso 1 1 calc R U
H26B H 0.310004 0.660749 0.284262 0.055 Uiso 1 1 calc R U
H26C H 0.311811 0.734963 0.209049 0.055 Uiso 1 1 calc R U
C27 C 0.10456(7) 0.54484(10) 0.42453(11) 0.0309(3) Uani 1 1 d . .
H27A H 0.104412 0.605245 0.449392 0.037 Uiso 1 1 calc R U
C28 C 0.11969(9) 0.48299(13) 0.50399(12) 0.0445(4) Uani 1 1 d . .
H28A H 0.157371 0.494370 0.530552 0.067 Uiso 1 1 calc R U
H28B H 0.116643 0.422825 0.482314 0.067 Uiso 1 1 calc R U
H28C H 0.094779 0.492077 0.550115 0.067 Uiso 1 1 calc R U
C29 C 0.04676(8) 0.52477(16) 0.37928(15) 0.0528(5) Uani 1 1 d . .
H29A H 0.021078 0.525959 0.425069 0.079 Uiso 1 1 calc R U
H29B H 0.046277 0.467035 0.351280 0.079 Uiso 1 1 calc R U
H29C H 0.035954 0.568463 0.332526 0.079 Uiso 1 1 calc R U
C31 C 0.23960(5) 0.84343(9) 0.42859(9) 0.0221(3) Uani 1 1 d . .
H31A H 0.231276 0.866148 0.366032 0.027 Uiso 1 1 calc R U
H31B H 0.239237 0.893587 0.470339 0.027 Uiso 1 1 calc R U
C32 C 0.29874(5) 0.80624(9) 0.43824(9) 0.0212(3) Uani 1 1 d . .
H32A H 0.324612 0.855481 0.437914 0.025 Uiso 1 1 calc R U
H32B H 0.302815 0.770222 0.384103 0.025 Uiso 1 1 calc R U

loop_
_atom_site_aniso_label
_atom_site_aniso_U_11
_atom_site_aniso_U_22
_atom_site_aniso_U_33
_atom_site_aniso_U_23
_atom_site_aniso_U_13
_atom_site_aniso_U_12
Al1 0.01371(18) 0.0190(2) 0.01735(19) 0.00022(13) 0.00182(13) 0.00087(13)
N1 0.0160(5) 0.0214(6) 0.0200(5) 0.0004(4) 0.0031(4) 0.0014(4)
C1 0.0168(6) 0.0228(7) 0.0261(6) 0.0039(5) 0.0035(5) 0.0011(5)
C2 0.0197(6) 0.0309(7) 0.0226(6) 0.0029(5) -0.0036(5) 0.0043(5)
C3 0.0194(6) 0.0287(7) 0.0191(6) 0.0001(5) 0.0004(5) -0.0015(5)
N3 0.0174(5) 0.0215(6) 0.0207(5) -0.0020(4) 0.0020(4) 0.0007(4)
C4 0.0218(7) 0.0324(8) 0.0313(7) 0.0022(6) 0.0013(6) 0.0088(6)
C5 0.0278(8) 0.0441(9) 0.0271(7) -0.0085(7) -0.0062(6) 0.0044(7)
C6 0.0180(6) 0.0270(7) 0.0210(6) 0.0003(5) 0.0039(5) 0.0062(5)
C7 0.0195(6) 0.0330(8) 0.0277(7) 0.0037(6) 0.0074(5) 0.0063(6)
C8 0.0338(8) 0.0464(10) 0.0286(7) 0.0055(7) 0.0152(6) 0.0107(7)
C9 0.0450(9) 0.0467(10) 0.0266(7) -0.0052(7) 0.0124(7) 0.0150(8)
C10 0.0400(9) 0.0325(8) 0.0300(7) -0.0071(6) 0.0047(6) 0.0091(7)
C11 0.0235(7) 0.0277(7) 0.0263(7) -0.0020(6) 0.0033(5) 0.0066(6)
C12 0.0289(8) 0.0318(8) 0.0347(8) 0.0061(6) 0.0124(6) 0.0011(6)
C13 0.0373(9) 0.0419(10) 0.0526(10) 0.0185(8) 0.0097(8) 0.0024(7)
C14 0.0430(11) 0.0456(11) 0.0649(13) 0.0167(10) -0.0120(9) -0.0100(9)
C15 0.0286(7) 0.0235(7) 0.0313(7) -0.0038(6) 0.0049(6) 0.0011(6)
C16 0.0454(10) 0.0281(8) 0.0448(9) 0.0047(7) 0.0096(8) 0.0068(7)
C17 0.0329(8) 0.0339(9) 0.0504(10) -0.0105(7) 0.0057(7) -0.0046(7)
C18 0.0203(6) 0.0224(7) 0.0214(6) -0.0043(5) -0.0015(5) 0.0006(5)
C19 0.0240(7) 0.0263(7) 0.0238(6) -0.0041(5) 0.0019(5) 0.0009(5)
C20 0.0309(8) 0.0294(8) 0.0286(7) -0.0073(6) 0.0065(6) 0.0029(6)
C21 0.0385(8) 0.0246(7) 0.0337(8) -0.0101(6) 0.0020(6) 0.0023(6)
C22 0.0325(8) 0.0232(7) 0.0332(7) -0.0039(6) 0.0005(6) -0.0038(6)
C23 0.0228(7) 0.0254(7) 0.0249(6) -0.0034(5) -0.0005(5) -0.0018(5)
C24 0.0308(8) 0.0261(7) 0.0348(8) -0.0049(6) 0.0110(6) 0.0008(6)
C25 0.0459(11) 0.0518(12) 0.0526(11) 0.0227(9) 0.0039(9) -0.0005(9)
C26 0.0316(8) 0.0393(9) 0.0406(9) -0.0074(7) 0.0120(7) -0.0038(7)
C27 0.0322(8) 0.0281(8) 0.0338(8) -0.0008(6) 0.0094(6) -0.0045(6)
C28 0.0566(11) 0.0425(10) 0.0362(9) 0.0060(8) 0.0133(8) -0.0016(8)
C29 0.0285(9) 0.0707(14) 0.0604(12) 0.0068(10) 0.0109(8) -0.0065(9)
C31 0.0171(6) 0.0213(6) 0.0278(6) 0.0035(5) 0.0020(5) 0.0008(5)
C32 0.0164(6) 0.0256(7) 0.0217(6) 0.0029(5) 0.0029(5) 0.0009(5)

loop_
_atom_type_symbol
_atom_type_description
_atom_type_scat_dispersion_real
_atom_type_scat_dispersion_imag
_atom_type_scat_source
C C 0.0181 0.0091 'International Tables Vol C Tables 4.2.6.8 and 6.1.1.4'
H H 0.0000 0.0000 'International Tables Vol C Tables 4.2.6.8 and 6.1.1.4'
Al Al 0.2130 0.2455 'International Tables Vol C Tables 4.2.6.8 and 6.1.1.4'
N N 0.0311 0.0180 'International Tables Vol C Tables 4.2.6.8 and 6.1.1.4'

loop_
_geom_angle_atom_site_label_1
_geom_angle_atom_site_label_2
_geom_angle_atom_site_label_3
_geom_angle
_geom_angle_site_symmetry_3
N3 Al1 N1 94.78(5) .
N3 Al1 C31 113.99(6) .
N1 Al1 C31 109.17(5) .
N3 Al1 C32 116.07(6) 7_566
N1 Al1 C32 111.43(5) 7_566
C31 Al1 C32 110.34(6) 7_566
C1 N1 C6 117.00(11) .
C1 N1 Al1 121.66(9) .
C6 N1 Al1 121.31(8) .
N1 C1 C2 123.22(12) .
N1 C1 C4 120.92(12) .
C2 C1 C4 115.78(12) .
C1 C2 C3 127.55(13) .
N3 C3 C2 123.61(12) .
N3 C3 C5 121.50(13) .
C2 C3 C5 114.78(12) .
C3 N3 C18 116.62(11) .
C3 N3 Al1 121.68(10) .
C18 N3 Al1 121.70(8) .
C11 C6 C7 121.27(13) .
C11 C6 N1 120.51(12) .
C7 C6 N1 118.21(13) .
C8 C7 C6 117.95(15) .
C8 C7 C12 120.00(14) .
C6 C7 C12 122.03(13) .
C9 C8 C7 121.46(15) .
C10 C9 C8 119.79(14) .
C9 C10 C11 121.47(16) .
C10 C11 C6 118.06(14) .
C10 C11 C15 118.30(14) .
C6 C11 C15 123.64(12) .
C7 C12 C13 112.75(14) .
C7 C12 C14 111.45(14) .
C13 C12 C14 109.66(14) .
C11 C15 C17 110.68(13) .
C11 C15 C16 111.80(13) .
C17 C15 C16 109.03(14) .
C23 C18 C19 121.27(13) .
C23 C18 N3 118.83(12) .
C19 C18 N3 119.80(13) .
C20 C19 C18 117.71(14) .
C20 C19 C24 119.00(13) .
C18 C19 C24 123.29(13) .
C21 C20 C19 121.74(14) .
C20 C21 C22 119.70(14) .
C21 C22 C23 121.11(14) .
C22 C23 C18 118.33(13) .
C22 C23 C27 119.12(13) .
C18 C23 C27 122.51(13) .
C19 C24 C26 111.13(13) .
C19 C24 C25 112.60(14) .
C26 C24 C25 108.41(14) .
C23 C27 C28 112.10(14) .
C23 C27 C29 111.04(14) .
C28 C27 C29 110.07(15) .
C32 C31 Al1 118.04(9) .
C31 C32 Al1 116.12(9) 7_566

loop_
_geom_bond_atom_site_label_1
_geom_bond_atom_site_label_2
_geom_bond_distance
_geom_bond_site_symmetry_2
Al1 N3 1.9550(12) .
Al1 N1 1.9613(11) .
Al1 C31 1.9751(14) .
Al1 C32 1.9773(14) 7_566
N1 C1 1.3321(18) .
N1 C6 1.4497(17) .
C1 C2 1.400(2) .
C1 C4 1.5159(19) .
C2 C3 1.400(2) .
C3 N3 1.3321(18) .
C3 C5 1.5189(19) .
N3 C18 1.4528(17) .
C6 C11 1.406(2) .
C6 C7 1.412(2) .
C7 C8 1.396(2) .
C7 C12 1.515(2) .
C8 C9 1.384(3) .
C9 C10 1.378(3) .
C10 C11 1.399(2) .
C11 C15 1.518(2) .
C12 C13 1.528(2) .
C12 C14 1.532(2) .
C15 C17 1.533(2) .
C15 C16 1.541(2) .
C18 C23 1.406(2) .
C18 C19 1.408(2) .
C19 C20 1.396(2) .
C19 C24 1.525(2) .
C20 C21 1.379(2) .
C21 C22 1.384(2) .
C22 C23 1.396(2) .
C23 C27 1.521(2) .
C24 C26 1.526(2) .
C24 C25 1.530(2) .
C27 C28 1.526(2) .
C27 C29 1.532(2) .
C31 C32 1.5548(17) .
